data_7243475
loop_
_publ_author_name
'Li, Chang'
'Wu, Di'
'Li, Jiulong'
'Ji, Xu'
'Qi, Luguang'
'Sun, Qin'
'Wang, Aiyu'
'Xie, Chuang'
'Gong, Junbo'
'Chen, Wei'

_publ_section_title
;
 Multicomponent crystals of clotrimazole: a combined theoretical and
 experimental study
;
_journal_issue 39
_journal_name_full CrystEngComm
_journal_page_first 6977
_journal_page_last 6993
_journal_paper_doi 10.1039/D1CE00934F
_journal_volume 23
_journal_year 2021
_chemical_formula_moiety 'C22 H18 Cl N2, C10 H5 O8'
_chemical_formula_sum 'C32 H23 Cl N2 O8'
_chemical_formula_weight 598.97
_chemical_name_common 'Clotrimazolium  Pyromellitate'
_chemical_name_systematic
'1-((2-chlorophenyl)(diphenyl)methyl)-1H-imidazol-3-ium trihydrogen 1,2,4,5-Benzenetetracarboxylate'
_space_group_crystal_system triclinic
_space_group_IT_number 2
_space_group_name_Hall '-P 1'
_space_group_name_H-M_alt 'P -1'
_atom_sites_solution_hydrogens mixed
_audit_creation_date 2021-07-08
_audit_creation_method
;
Olex2 1.3
(compiled 2020.11.12 svn.r5f609507 for OlexSys, GUI svn.r6272)
;
_audit_update_record
;
2021-07-08 deposited with the CCDC.	2021-08-30 downloaded from the CCDC.
;
_cell_angle_alpha 69.389(4)
_cell_angle_beta 89.642(4)
_cell_angle_gamma 89.690(4)
_cell_formula_units_Z 4
_cell_length_a 11.7142(6)
_cell_length_b 15.5030(7)
_cell_length_c 16.6489(8)
_cell_measurement_reflns_used 12374
_cell_measurement_temperature 293(2)
_cell_measurement_theta_max 32.6280
_cell_measurement_theta_min 1.8370
_cell_volume 2829.9(2)
_computing_cell_refinement 'CrysAlisPro 1.171.39.46 (Rigaku OD, 2018)'
_computing_data_collection 'CrysAlisPro 1.171.39.46 (Rigaku OD, 2018)'
_computing_data_reduction 'CrysAlisPro 1.171.39.46 (Rigaku OD, 2018)'
_computing_molecular_graphics 'Olex2 1.3 (Dolomanov et al., 2009)'
_computing_publication_material 'Olex2 1.3 (Dolomanov et al., 2009)'
_computing_structure_refinement 'SHELXL 2018/3 (Sheldrick, 2015)'
_computing_structure_solution 'SHELXT 2018/2 (Sheldrick, 2018)'
_diffrn_ambient_temperature 293(2)
_diffrn_measured_fraction_theta_full 1.000
_diffrn_measured_fraction_theta_max 0.994
_diffrn_measurement_details
;
List of Runs (angles in degrees, time in seconds):

  # Type    Start    End  Width  t~exp~   \w     \q     \k     \f   Frames
#--------------------------------------------------------------------------
  1  \w   -115.00  65.00   1.00    2.00    --  -25.00  45.00   0.00  180
  2  \w   -115.00  65.00   1.00    2.00    --  -25.00  45.00  90.00  180
  3  \w   -115.00  65.00   1.00    2.00    --  -25.00  45.00 180.00  180
;
_diffrn_measurement_device 'abstract diffractometer'
_diffrn_measurement_device_type 'dtrek-CrysAlisPro-abstract goniometer imported rigaku-d*trek images'
_diffrn_measurement_method '\w scans'
_diffrn_radiation_type MoK\a
_diffrn_radiation_wavelength 0.71073
_diffrn_reflns_av_R_equivalents 0.0770
_diffrn_reflns_av_unetI/netI 0.1107
_diffrn_reflns_Laue_measured_fraction_full 1.000
_diffrn_reflns_Laue_measured_fraction_max 0.994
_diffrn_reflns_limit_h_max 16
_diffrn_reflns_limit_h_min -16
_diffrn_reflns_limit_k_max 21
_diffrn_reflns_limit_k_min -21
_diffrn_reflns_limit_l_max 23
_diffrn_reflns_limit_l_min -23
_diffrn_reflns_number 37930
_diffrn_reflns_point_group_measured_fraction_full 1.000
_diffrn_reflns_point_group_measured_fraction_max 0.994
_diffrn_reflns_theta_full 25.242
_diffrn_reflns_theta_max 29.574
_diffrn_reflns_theta_min 1.545
_exptl_absorpt_coefficient_mu 0.192
_exptl_absorpt_correction_T_max 1.00000
_exptl_absorpt_correction_T_min 0.20351
_exptl_absorpt_correction_type multi-scan
_exptl_absorpt_process_details
;
CrysAlisPro 1.171.39.46 (Rigaku Oxford Diffraction, 2018)
Empirical absorption correction using spherical harmonics,
 implemented in SCALE3 ABSPACK scaling algorithm.
;
_exptl_crystal_colour colorless
_exptl_crystal_density_diffrn 1.406
_exptl_crystal_description block
_exptl_crystal_F_000 1240
_exptl_crystal_recrystallization_method 'Re-crystallisation from solvent: ethanol'
_exptl_crystal_size_max 0.4
_exptl_crystal_size_mid 0.1
_exptl_crystal_size_min 0.1
_refine_diff_density_max 1.492
_refine_diff_density_min -0.675
_refine_diff_density_rms 0.080
_refine_ls_extinction_coef 0.0057(6)
_refine_ls_extinction_expression Fc^*^=kFc[1+0.001xFc^2^\l^3^/sin(2\q)]^-1/4^
_refine_ls_extinction_method 'SHELXL-2018/3 (Sheldrick 2018)'
_refine_ls_goodness_of_fit_ref 1.029
_refine_ls_hydrogen_treatment mixed
_refine_ls_matrix_type full
_refine_ls_number_parameters 788
_refine_ls_number_reflns 15773
_refine_ls_number_restraints 2
_refine_ls_restrained_S_all 1.029
_refine_ls_R_factor_all 0.1314
_refine_ls_R_factor_gt 0.0705
_refine_ls_shift/su_max 0.001
_refine_ls_shift/su_mean 0.000
_refine_ls_structure_factor_coef Fsqd
_refine_ls_weighting_details 'w=1/[\s^2^(Fo^2^)+(0.0772P)^2^+0.1045P] where P=(Fo^2^+2Fc^2^)/3'
_refine_ls_weighting_scheme calc
_refine_ls_wR_factor_gt 0.1596
_refine_ls_wR_factor_ref 0.2005
_reflns_Friedel_coverage 0.000
_reflns_number_gt 8931
_reflns_number_total 15773
_reflns_threshold_expression 'I > 2\s(I)'
_cod_data_source_file d1ce00934f2.cif
_cod_data_source_block r20210116b
_cod_depositor_comments 'Adding full bibliography for 7243468--7243476.cif.'
_cod_database_code 7243475
_shelx_shelxl_version_number 2018/3
_shelx_space_group_comment
;
The symmetry employed for this shelxl refinement is uniquely defined
by the following loop, which should always be used as a source of
symmetry information in preference to the above space-group names.
They are only intended as comments.
;
_olex2_refinement_description
;
1. Fixed Uiso
 At 1.2 times of:
  All C(H) groups, All N(H) groups
 At 1.5 times of:
  All O(H) groups
2. Restrained distances
 H6-O6 = H14-O14
 0.82 with sigma of 0.02
3.a Aromatic/amide H refined with riding coordinates:
 N3(H3), N1(H1), C7(H7), C35(H35), C13(H13), C4(H4), C43(H43), C38(H38),
 C44(H44), C45(H45), C12(H12), C22(H22), C11(H11), C52(H52), C16(H16), C48(H48),
  C20(H20), C17(H17), C18(H18), C32(H32), C64(H64), C19(H19), C23(H23),
 C26(H26), C51(H51), C24(H24), C50(H50), C49(H49), C58(H58), C61(H61), C62(H62),
  C31(H31), C25(H25), C29(H29), C63(H63), C54(H54), C30(H30), C57(H57),
 C55(H55), C56(H56)
3.b Idealised tetrahedral OH refined as rotating group:
 O9(H9), O12(H12A), O1(H1A), O4(H4A)
;
_olex2_submission_special_instructions 'No special instructions were received'
_oxdiff_exptl_absorpt_empirical_details
;
Empirical correction (ABSPACK) includes:
- Absorption correction using spherical harmonics
- Frame scaling
- Detector area scaling
;

loop_
_space_group_symop_operation_xyz
'x, y, z'
'-x, -y, -z'

loop_
_atom_site_label
_atom_site_type_symbol
_atom_site_fract_x
_atom_site_fract_y
_atom_site_fract_z
_atom_site_U_iso_or_equiv
_atom_site_adp_type
_atom_site_occupancy
_atom_site_site_symmetry_order
_atom_site_calc_flag
_atom_site_refinement_flags_posn
_atom_site_refinement_flags_adp
_atom_site_refinement_flags_occupancy
_atom_site_disorder_assembly
_atom_site_disorder_group
Cl2 Cl 0.76321(7) 0.05486(6) 1.01021(5) 0.0445(2) Uani 1 1 d . . . . .
Cl1 Cl 0.27529(7) 0.54898(6) 0.99277(5) 0.0442(2) Uani 1 1 d . . . . .
O9 O 0.48459(13) 1.06719(11) 0.39836(12) 0.0229(4) Uani 1 1 d . . . . .
H9 H 0.461710 1.116778 0.399641 0.034 Uiso 1 1 calc R U . . .
O5 O 1.40320(14) 0.22554(11) 0.39808(12) 0.0235(4) Uani 1 1 d . . . . .
O8 O 0.92426(14) 0.26464(11) 0.45163(11) 0.0226(4) Uani 1 1 d . . . . .
O16 O 0.43411(14) 0.76382(11) 0.42755(11) 0.0226(4) Uani 1 1 d . . . . .
O12 O 0.88791(15) 1.04382(12) 0.44369(12) 0.0248(4) Uani 1 1 d . . . . .
H12A H 0.935858 1.083922 0.437949 0.037 Uiso 1 1 calc R U . . .
O10 O 0.65670(15) 1.13074(11) 0.39681(12) 0.0251(4) Uani 1 1 d . . . . .
O2 O 1.15789(15) 0.63040(12) 0.39927(12) 0.0269(4) Uani 1 1 d . . . . .
O13 O 0.91248(15) 0.74160(12) 0.36650(13) 0.0307(5) Uani 1 1 d . . . . .
O11 O 0.88319(16) 1.10308(13) 0.29960(13) 0.0333(5) Uani 1 1 d . . . . .
O6 O 1.24537(17) 0.14820(13) 0.40789(16) 0.0368(5) Uani 1 1 d D . . . .
O7 O 1.04829(15) 0.16277(12) 0.44000(15) 0.0355(5) Uani 1 1 d . . . . .
O1 O 0.98680(15) 0.57715(13) 0.38060(15) 0.0365(5) Uani 1 1 d . . . . .
H1A H 0.964025 0.625323 0.385178 0.055 Uiso 1 1 calc R U . . .
O4 O 1.40929(16) 0.54145(13) 0.42652(14) 0.0342(5) Uani 1 1 d . . . . .
H4A H 1.452659 0.585612 0.414096 0.051 Uiso 1 1 calc R U . . .
N3 N 0.32626(17) 0.63971(14) 0.56628(13) 0.0207(5) Uani 1 1 d . . . . .
H3 H 0.350178 0.670898 0.515420 0.025 Uiso 1 1 calc R U . . .
N4 N 0.29303(18) 0.59698(13) 0.70258(13) 0.0206(5) Uani 1 1 d . . . . .
N2 N 0.78739(17) 0.08329(14) 0.72430(13) 0.0205(4) Uani 1 1 d . . . . .
O3 O 1.35212(18) 0.60635(13) 0.28933(14) 0.0399(5) Uani 1 1 d . . . . .
N1 N 0.81579(17) 0.14043(14) 0.58698(13) 0.0215(5) Uani 1 1 d . . . . .
H1 H 0.838285 0.176422 0.537258 0.026 Uiso 1 1 calc R U . . .
O15 O 0.56027(16) 0.67157(14) 0.40170(18) 0.0505(7) Uani 1 1 d . . . . .
O14 O 0.75734(18) 0.66522(15) 0.3669(2) 0.0551(8) Uani 1 1 d D . . . .
C36 C 1.11489(19) 0.31668(15) 0.41778(15) 0.0156(5) Uani 1 1 d . . . . .
C2 C 0.64714(19) 0.98149(15) 0.38805(15) 0.0153(5) Uani 1 1 d . . . . .
C7 C 0.5789(2) 0.90574(15) 0.39696(15) 0.0166(5) Uani 1 1 d . . . . .
H7 H 0.501086 0.910111 0.406461 0.020 Uiso 1 1 calc R U . . .
C37 C 1.2330(2) 0.30680(16) 0.40460(15) 0.0170(5) Uani 1 1 d . . . . .
C1 C 0.5976(2) 1.06760(16) 0.39466(15) 0.0167(5) Uani 1 1 d . . . . .
C39 C 1.26120(19) 0.46959(16) 0.38244(15) 0.0168(5) Uani 1 1 d . . . . .
C8 C 0.8488(2) 1.05007(16) 0.36717(16) 0.0190(5) Uani 1 1 d . . . . .
C5 C 0.7400(2) 0.81777(16) 0.37692(16) 0.0178(5) Uani 1 1 d . . . . .
C34 C 1.1446(2) 0.47963(16) 0.39456(15) 0.0173(5) Uani 1 1 d . . . . .
C41 C 1.2982(2) 0.22199(16) 0.40378(16) 0.0187(5) Uani 1 1 d . . . . .
C35 C 1.0743(2) 0.40361(16) 0.41239(16) 0.0179(5) Uani 1 1 d . . . . .
H35 H 0.996877 0.410591 0.421172 0.021 Uiso 1 1 calc R U . . .
C13 C 0.3403(2) 0.66285(16) 0.63526(15) 0.0197(5) Uani 1 1 d . . . . .
H13 H 0.376594 0.715533 0.636593 0.024 Uiso 1 1 calc R U . . .
C10 C 0.5316(2) 0.74837(16) 0.40852(16) 0.0202(5) Uani 1 1 d . . . . .
C33 C 1.0980(2) 0.57041(16) 0.39176(16) 0.0192(5) Uani 1 1 d . . . . .
C3 C 0.7639(2) 0.97506(15) 0.37418(15) 0.0165(5) Uani 1 1 d . . . . .
C6 C 0.62128(19) 0.82346(16) 0.39235(15) 0.0168(5) Uani 1 1 d . . . . .
C4 C 0.8070(2) 0.89444(16) 0.36810(16) 0.0196(5) Uani 1 1 d . . . . .
H4 H 0.884679 0.891261 0.357584 0.024 Uiso 1 1 calc R U . . .
C43 C 0.7552(2) 0.06061(17) 0.60258(17) 0.0236(6) Uani 1 1 d . . . . .
H43 H 0.730996 0.036187 0.561961 0.028 Uiso 1 1 calc R U . . .
C38 C 1.3031(2) 0.38425(16) 0.38758(16) 0.0189(5) Uani 1 1 d . . . . .
H38 H 1.380850 0.377993 0.379410 0.023 Uiso 1 1 calc R U . . .
C42 C 1.0219(2) 0.24386(16) 0.43798(16) 0.0193(5) Uani 1 1 d . . . . .
C44 C 0.7374(2) 0.02435(17) 0.68807(16) 0.0223(5) Uani 1 1 d . . . . .
H44 H 0.698789 -0.030013 0.717430 0.027 Uiso 1 1 calc R U . . .
C40 C 1.3440(2) 0.54883(16) 0.35991(18) 0.0236(6) Uani 1 1 d . . . . .
C45 C 0.8343(2) 0.15349(17) 0.66011(16) 0.0219(5) Uani 1 1 d . . . . .
H45 H 0.873246 0.202945 0.666150 0.026 Uiso 1 1 calc R U . . .
C9 C 0.8076(2) 0.73683(17) 0.36986(18) 0.0232(6) Uani 1 1 d . . . . .
C12 C 0.2449(2) 0.53134(17) 0.67393(17) 0.0249(6) Uani 1 1 d . . . . .
H12 H 0.204914 0.479092 0.706896 0.030 Uiso 1 1 calc R U . . .
C59 C 0.6741(2) 0.08948(17) 0.84887(16) 0.0250(6) Uani 1 1 d . . . . .
C27 C 0.3503(2) 0.50823(17) 0.85261(17) 0.0254(6) Uani 1 1 d . . . . .
C15 C 0.3444(2) 0.67896(17) 0.80169(16) 0.0242(6) Uani 1 1 d . . . . .
C22 C 0.0851(2) 0.66269(19) 0.76568(17) 0.0267(6) Uani 1 1 d . . . . .
H22 H 0.117932 0.715862 0.727327 0.032 Uiso 1 1 calc R U . . .
C11 C 0.2674(2) 0.55798(17) 0.58915(17) 0.0247(6) Uani 1 1 d . . . . .
H11 H 0.246903 0.526832 0.552839 0.030 Uiso 1 1 calc R U . . .
C47 C 0.8198(2) -0.03772(17) 0.85967(16) 0.0226(5) Uani 1 1 d . . . . .
C21 C 0.1542(2) 0.58753(18) 0.81129(16) 0.0246(6) Uani 1 1 d . . . . .
C52 C 0.7455(2) -0.10034(18) 0.91480(16) 0.0262(6) Uani 1 1 d . . . . .
H52 H 0.678757 -0.079023 0.932030 0.031 Uiso 1 1 calc R U . . .
C16 C 0.4628(2) 0.68847(18) 0.78725(17) 0.0269(6) Uani 1 1 d . . . . .
H16 H 0.502580 0.644393 0.772053 0.032 Uiso 1 1 calc R U . . .
C46 C 0.7917(2) 0.06630(17) 0.81899(16) 0.0232(5) Uani 1 1 d . . . . .
C14 C 0.2837(2) 0.59355(17) 0.79417(16) 0.0222(5) Uani 1 1 d . . . . .
C48 C 0.9174(2) -0.07226(18) 0.83305(18) 0.0285(6) Uani 1 1 d . . . . .
H48 H 0.967042 -0.031915 0.793972 0.034 Uiso 1 1 calc R U . . .
C53 C 0.8809(2) 0.13140(19) 0.83347(18) 0.0291(6) Uani 1 1 d . . . . .
C20 C 0.2885(2) 0.74501(18) 0.82667(18) 0.0294(6) Uani 1 1 d . . . . .
H20 H 0.210653 0.739405 0.838426 0.035 Uiso 1 1 calc R U . . .
C28 C 0.3515(2) 0.48554(19) 0.94189(18) 0.0310(6) Uani 1 1 d . . . . .
C60 C 0.6562(3) 0.08810(19) 0.93298(18) 0.0311(7) Uani 1 1 d . . . . .
C17 C 0.5209(2) 0.76230(19) 0.79528(17) 0.0314(7) Uani 1 1 d . . . . .
H17 H 0.599188 0.767578 0.785131 0.038 Uiso 1 1 calc R U . . .
C18 C 0.4636(3) 0.8285(2) 0.81832(18) 0.0339(7) Uani 1 1 d . . . . .
H18 H 0.502532 0.878638 0.823002 0.041 Uiso 1 1 calc R U . . .
C32 C 0.4176(2) 0.45452(18) 0.81965(19) 0.0313(6) Uani 1 1 d . . . . .
H32 H 0.420404 0.468359 0.760600 0.038 Uiso 1 1 calc R U . . .
C64 C 0.5808(2) 0.1161(2) 0.79325(18) 0.0342(7) Uani 1 1 d . . . . .
H64 H 0.589101 0.118037 0.737050 0.041 Uiso 1 1 calc R U . . .
C19 C 0.3476(3) 0.81898(19) 0.83422(18) 0.0341(7) Uani 1 1 d . . . . .
H19 H 0.308541 0.862833 0.850229 0.041 Uiso 1 1 calc R U . . .
C23 C -0.0319(3) 0.6577(2) 0.77778(19) 0.0334(7) Uani 1 1 d . . . . .
H23 H -0.077021 0.708582 0.748802 0.040 Uiso 1 1 calc R U . . .
C26 C 0.1018(2) 0.50796(19) 0.86477(19) 0.0335(7) Uani 1 1 d . . . . .
H26 H 0.146341 0.456951 0.894452 0.040 Uiso 1 1 calc R U . . .
C51 C 0.7685(3) -0.19448(19) 0.94507(18) 0.0317(7) Uani 1 1 d . . . . .
H51 H 0.717207 -0.235438 0.981888 0.038 Uiso 1 1 calc R U . . .
C24 C -0.0826(3) 0.5786(2) 0.8320(2) 0.0394(8) Uani 1 1 d . . . . .
H24 H -0.161344 0.576019 0.839883 0.047 Uiso 1 1 calc R U . . .
C50 C 0.8674(3) -0.22673(19) 0.92024(18) 0.0343(7) Uani 1 1 d . . . . .
H50 H 0.884252 -0.289397 0.941305 0.041 Uiso 1 1 calc R U . . .
C49 C 0.9415(3) -0.16531(19) 0.8638(2) 0.0351(7) Uani 1 1 d . . . . .
H49 H 1.007971 -0.186921 0.846463 0.042 Uiso 1 1 calc R U . . .
C58 C 0.8536(3) 0.22523(19) 0.80910(18) 0.0359(7) Uani 1 1 d . . . . .
H58 H 0.782805 0.246020 0.784782 0.043 Uiso 1 1 calc R U . . .
C61 C 0.5520(3) 0.1120(2) 0.95864(19) 0.0381(8) Uani 1 1 d . . . . .
H61 H 0.542466 0.110918 1.014491 0.046 Uiso 1 1 calc R U . . .
C62 C 0.4623(3) 0.1374(2) 0.90219(19) 0.0425(8) Uani 1 1 d . . . . .
H62 H 0.392218 0.153024 0.919837 0.051 Uiso 1 1 calc R U . . .
C31 C 0.4812(3) 0.3804(2) 0.8728(2) 0.0407(8) Uani 1 1 d . . . . .
H31 H 0.525860 0.345612 0.849092 0.049 Uiso 1 1 calc R U . . .
C25 C -0.0154(3) 0.5031(2) 0.8747(2) 0.0417(8) Uani 1 1 d . . . . .
H25 H -0.049132 0.448872 0.910289 0.050 Uiso 1 1 calc R U . . .
C29 C 0.4130(3) 0.4110(2) 0.9951(2) 0.0397(8) Uani 1 1 d . . . . .
H29 H 0.410436 0.396378 1.054308 0.048 Uiso 1 1 calc R U . . .
C63 C 0.4768(3) 0.1395(2) 0.8195(2) 0.0426(8) Uani 1 1 d . . . . .
H63 H 0.416386 0.156808 0.781099 0.051 Uiso 1 1 calc R U . . .
C54 C 0.9867(3) 0.1025(2) 0.8708(2) 0.0432(8) Uani 1 1 d . . . . .
H54 H 1.006397 0.040430 0.888503 0.052 Uiso 1 1 calc R U . . .
C30 C 0.4779(3) 0.3586(2) 0.9602(2) 0.0446(8) Uani 1 1 d . . . . .
H30 H 0.519377 0.308499 0.995690 0.053 Uiso 1 1 calc R U . . .
C57 C 0.9303(3) 0.2875(2) 0.8206(2) 0.0488(9) Uani 1 1 d . . . . .
H57 H 0.910853 0.349541 0.804095 0.059 Uiso 1 1 calc R U . . .
C55 C 1.0630(3) 0.1650(3) 0.8821(3) 0.0649(12) Uani 1 1 d . . . . .
H55 H 1.133651 0.144633 0.906935 0.078 Uiso 1 1 calc R U . . .
C56 C 1.0353(4) 0.2574(3) 0.8566(3) 0.0651(12) Uani 1 1 d . . . . .
H56 H 1.087364 0.299171 0.863776 0.078 Uiso 1 1 calc R U . . .
H14 H 0.6868(18) 0.667(3) 0.374(3) 0.12(2) Uiso 1 1 d D . . . .
H6 H 1.1759(18) 0.154(3) 0.421(3) 0.079(14) Uiso 1 1 d D . . . .

loop_
_atom_site_aniso_label
_atom_site_aniso_U_11
_atom_site_aniso_U_22
_atom_site_aniso_U_33
_atom_site_aniso_U_23
_atom_site_aniso_U_13
_atom_site_aniso_U_12
Cl2 0.0600(5) 0.0529(5) 0.0267(4) -0.0219(4) -0.0136(3) 0.0177(4)
Cl1 0.0540(5) 0.0504(5) 0.0263(4) -0.0113(3) 0.0062(3) -0.0058(4)
O9 0.0156(9) 0.0148(8) 0.0411(11) -0.0132(8) 0.0009(8) 0.0039(7)
O5 0.0159(9) 0.0189(9) 0.0384(11) -0.0136(8) 0.0015(7) 0.0038(7)
O8 0.0170(9) 0.0191(9) 0.0309(10) -0.0079(8) 0.0032(7) -0.0024(7)
O16 0.0186(9) 0.0177(9) 0.0311(10) -0.0082(7) 0.0019(7) -0.0031(7)
O12 0.0227(10) 0.0206(9) 0.0336(11) -0.0127(8) -0.0026(8) -0.0077(8)
O10 0.0197(9) 0.0167(9) 0.0418(11) -0.0141(8) -0.0021(8) 0.0003(7)
O2 0.0230(10) 0.0172(9) 0.0437(12) -0.0147(8) -0.0040(8) 0.0023(8)
O13 0.0185(10) 0.0210(9) 0.0572(13) -0.0197(9) 0.0033(9) 0.0041(8)
O11 0.0351(11) 0.0264(10) 0.0358(12) -0.0077(9) 0.0069(9) -0.0095(9)
O6 0.0193(11) 0.0199(10) 0.0802(17) -0.0290(11) -0.0017(10) 0.0028(8)
O7 0.0189(10) 0.0170(9) 0.0762(16) -0.0233(10) -0.0048(10) 0.0013(8)
O1 0.0159(10) 0.0191(10) 0.0798(17) -0.0241(11) -0.0003(10) 0.0050(8)
O4 0.0238(11) 0.0250(10) 0.0544(14) -0.0147(9) -0.0093(9) -0.0068(8)
N3 0.0209(11) 0.0215(11) 0.0191(10) -0.0063(8) 0.0023(8) 0.0007(9)
N4 0.0248(11) 0.0173(10) 0.0197(10) -0.0067(8) 0.0011(8) -0.0004(9)
N2 0.0229(11) 0.0207(10) 0.0198(10) -0.0095(9) 0.0001(8) -0.0012(9)
O3 0.0444(13) 0.0292(11) 0.0420(13) -0.0074(10) 0.0101(10) -0.0118(10)
N1 0.0192(11) 0.0223(11) 0.0200(11) -0.0036(9) 0.0025(8) 0.0005(9)
O15 0.0159(10) 0.0256(11) 0.123(2) -0.0422(13) -0.0020(12) 0.0002(9)
O14 0.0182(11) 0.0334(12) 0.135(3) -0.0556(15) 0.0013(13) 0.0014(10)
C36 0.0153(12) 0.0142(11) 0.0195(12) -0.0085(9) -0.0031(9) 0.0002(9)
C2 0.0131(11) 0.0136(11) 0.0195(11) -0.0063(9) -0.0025(9) 0.0019(9)
C7 0.0145(11) 0.0152(11) 0.0204(12) -0.0065(9) -0.0022(9) 0.0015(9)
C37 0.0158(12) 0.0145(11) 0.0231(12) -0.0096(9) -0.0044(9) 0.0024(9)
C1 0.0154(12) 0.0155(11) 0.0191(12) -0.0060(9) 0.0011(9) 0.0024(9)
C39 0.0113(11) 0.0181(12) 0.0229(12) -0.0096(10) -0.0001(9) 0.0007(9)
C8 0.0145(12) 0.0138(11) 0.0296(14) -0.0089(10) 0.0029(10) 0.0016(9)
C5 0.0178(12) 0.0148(11) 0.0233(12) -0.0099(9) -0.0056(9) 0.0028(9)
C34 0.0144(12) 0.0159(11) 0.0237(12) -0.0096(10) -0.0006(9) 0.0015(9)
C41 0.0165(12) 0.0169(12) 0.0241(13) -0.0090(10) -0.0034(9) 0.0024(10)
C35 0.0111(11) 0.0178(12) 0.0267(13) -0.0102(10) -0.0001(9) 0.0017(9)
C13 0.0215(13) 0.0163(11) 0.0213(12) -0.0065(10) 0.0011(10) -0.0010(10)
C10 0.0174(12) 0.0138(11) 0.0305(14) -0.0092(10) -0.0062(10) 0.0005(10)
C33 0.0174(12) 0.0150(11) 0.0257(13) -0.0078(10) 0.0014(10) 0.0022(10)
C3 0.0142(11) 0.0131(11) 0.0235(12) -0.0079(9) -0.0027(9) 0.0000(9)
C6 0.0143(12) 0.0157(11) 0.0210(12) -0.0073(9) -0.0033(9) 0.0013(9)
C4 0.0111(11) 0.0178(12) 0.0314(14) -0.0107(10) 0.0007(10) 0.0006(9)
C43 0.0215(13) 0.0251(13) 0.0261(14) -0.0110(11) -0.0001(10) -0.0030(11)
C38 0.0118(11) 0.0171(12) 0.0307(14) -0.0122(10) -0.0011(10) 0.0008(9)
C42 0.0174(12) 0.0160(12) 0.0246(13) -0.0072(10) -0.0050(10) 0.0003(10)
C44 0.0242(13) 0.0200(12) 0.0233(13) -0.0085(10) 0.0015(10) -0.0055(10)
C40 0.0174(13) 0.0124(11) 0.0435(16) -0.0131(11) 0.0062(11) -0.0006(10)
C45 0.0197(13) 0.0189(12) 0.0276(14) -0.0088(10) -0.0017(10) 0.0011(10)
C9 0.0201(13) 0.0158(12) 0.0375(15) -0.0140(11) -0.0029(11) 0.0039(10)
C12 0.0311(15) 0.0186(12) 0.0263(14) -0.0093(11) 0.0021(11) -0.0072(11)
C59 0.0339(15) 0.0216(13) 0.0211(13) -0.0097(10) -0.0001(11) 0.0084(11)
C27 0.0253(14) 0.0198(12) 0.0267(14) -0.0027(11) 0.0025(11) -0.0035(11)
C15 0.0290(14) 0.0231(13) 0.0187(12) -0.0052(10) 0.0005(10) -0.0021(11)
C22 0.0288(15) 0.0298(14) 0.0234(14) -0.0118(11) 0.0010(11) 0.0008(12)
C11 0.0260(14) 0.0210(13) 0.0292(14) -0.0113(11) 0.0012(11) -0.0016(11)
C47 0.0266(14) 0.0211(13) 0.0218(13) -0.0099(10) -0.0021(10) 0.0016(11)
C21 0.0282(14) 0.0262(14) 0.0227(13) -0.0127(11) 0.0034(11) -0.0030(11)
C52 0.0291(15) 0.0291(14) 0.0217(13) -0.0107(11) 0.0018(11) 0.0020(12)
C16 0.0316(15) 0.0224(13) 0.0247(14) -0.0059(11) -0.0012(11) -0.0029(11)
C46 0.0286(14) 0.0234(13) 0.0187(12) -0.0089(10) -0.0026(10) 0.0012(11)
C14 0.0266(14) 0.0221(13) 0.0176(12) -0.0066(10) 0.0005(10) -0.0021(11)
C48 0.0263(15) 0.0244(14) 0.0330(15) -0.0080(12) 0.0062(11) -0.0019(11)
C53 0.0352(16) 0.0276(14) 0.0273(14) -0.0131(12) -0.0080(12) 0.0001(12)
C20 0.0329(16) 0.0283(14) 0.0292(15) -0.0130(12) 0.0005(12) -0.0013(12)
C28 0.0341(16) 0.0273(14) 0.0264(14) -0.0029(11) 0.0016(12) -0.0085(12)
C60 0.0425(17) 0.0276(14) 0.0257(14) -0.0126(12) -0.0048(12) 0.0125(13)
C17 0.0297(15) 0.0348(16) 0.0255(14) -0.0050(12) -0.0031(11) -0.0086(13)
C18 0.0502(19) 0.0289(15) 0.0236(14) -0.0103(12) -0.0080(13) -0.0132(14)
C32 0.0312(16) 0.0258(14) 0.0309(15) -0.0027(12) 0.0044(12) 0.0002(12)
C64 0.0363(17) 0.0436(17) 0.0208(14) -0.0094(12) -0.0009(12) 0.0131(14)
C19 0.0499(19) 0.0278(15) 0.0277(15) -0.0138(12) -0.0039(13) 0.0005(14)
C23 0.0346(17) 0.0403(17) 0.0304(15) -0.0188(13) -0.0019(12) 0.0036(14)
C26 0.0337(16) 0.0290(15) 0.0364(16) -0.0100(13) 0.0057(13) -0.0043(13)
C51 0.0408(17) 0.0252(14) 0.0273(15) -0.0072(12) 0.0073(12) -0.0037(13)
C24 0.0250(15) 0.057(2) 0.0451(19) -0.0291(17) 0.0059(13) -0.0039(15)
C50 0.0501(19) 0.0213(14) 0.0309(15) -0.0084(12) -0.0006(13) 0.0088(13)
C49 0.0347(17) 0.0289(15) 0.0415(17) -0.0123(13) 0.0043(13) 0.0077(13)
C58 0.054(2) 0.0260(15) 0.0314(16) -0.0153(12) -0.0107(14) 0.0035(14)
C61 0.054(2) 0.0377(17) 0.0236(14) -0.0124(13) 0.0018(13) 0.0167(15)
C62 0.046(2) 0.0457(19) 0.0318(17) -0.0098(14) 0.0084(14) 0.0203(16)
C31 0.0398(19) 0.0297(16) 0.0450(19) -0.0040(14) -0.0004(14) 0.0074(14)
C25 0.0332(17) 0.0416(18) 0.050(2) -0.0166(16) 0.0166(15) -0.0125(15)
C29 0.0436(19) 0.0335(16) 0.0298(16) 0.0045(13) -0.0081(13) -0.0065(14)
C63 0.0379(18) 0.055(2) 0.0324(17) -0.0122(15) -0.0015(13) 0.0220(16)
C54 0.051(2) 0.0321(16) 0.048(2) -0.0158(15) -0.0194(16) -0.0016(15)
C30 0.0401(19) 0.0263(15) 0.053(2) 0.0036(14) -0.0106(15) 0.0045(14)
C57 0.080(3) 0.0249(15) 0.0420(19) -0.0119(14) -0.0201(18) -0.0097(17)
C55 0.067(3) 0.049(2) 0.080(3) -0.023(2) -0.043(2) -0.001(2)
C56 0.087(3) 0.044(2) 0.066(3) -0.0213(19) -0.033(2) -0.015(2)

loop_
_atom_type_symbol
_atom_type_description
_atom_type_scat_dispersion_real
_atom_type_scat_dispersion_imag
_atom_type_scat_source
C C 0.0033 0.0016 'International Tables Vol C Tables 4.2.6.8 and 6.1.1.4'
H H 0.0000 0.0000 'International Tables Vol C Tables 4.2.6.8 and 6.1.1.4'
Cl Cl 0.1484 0.1585 'International Tables Vol C Tables 4.2.6.8 and 6.1.1.4'
N N 0.0061 0.0033 'International Tables Vol C Tables 4.2.6.8 and 6.1.1.4'
O O 0.0106 0.0060 'International Tables Vol C Tables 4.2.6.8 and 6.1.1.4'

loop_
_geom_angle_atom_site_label_1
_geom_angle_atom_site_label_2
_geom_angle_atom_site_label_3
_geom_angle
_geom_angle_site_symmetry_1
_geom_angle_site_symmetry_3
_geom_angle_publ_flag
C1 O9 H9 109.5 . . ?
C8 O12 H12A 109.5 . . ?
C41 O6 H6 107(3) . . ?
C33 O1 H1A 109.5 . . ?
C40 O4 H4A 109.5 . . ?
C13 N3 H3 125.4 . . ?
C13 N3 C11 109.2(2) . . ?
C11 N3 H3 125.4 . . ?
C13 N4 C12 108.5(2) . . ?
C13 N4 C14 128.1(2) . . ?
C12 N4 C14 123.3(2) . . ?
C44 N2 C46 124.8(2) . . ?
C45 N2 C44 107.5(2) . . ?
C45 N2 C46 127.6(2) . . ?
C43 N1 H1 125.2 . . ?
C45 N1 H1 125.2 . . ?
C45 N1 C43 109.5(2) . . ?
C9 O14 H14 112(3) . . ?
C37 C36 C42 128.6(2) . . ?
C35 C36 C37 118.1(2) . . ?
C35 C36 C42 113.4(2) . . ?
C7 C2 C1 121.0(2) . . ?
C7 C2 C3 118.6(2) . . ?
C3 C2 C1 120.4(2) . . ?
C2 C7 H7 118.4 . . ?
C2 C7 C6 123.1(2) . . ?
C6 C7 H7 118.4 . . ?
C36 C37 C41 128.9(2) . . ?
C38 C37 C36 118.3(2) . . ?
C38 C37 C41 112.7(2) . . ?
O9 C1 C2 113.4(2) . . ?
O10 C1 O9 124.3(2) . . ?
O10 C1 C2 122.3(2) . . ?
C34 C39 C40 123.0(2) . . ?
C38 C39 C34 119.1(2) . . ?
C38 C39 C40 117.9(2) . . ?
O12 C8 C3 111.4(2) . . ?
O11 C8 O12 125.1(2) . . ?
O11 C8 C3 123.2(2) . . ?
C6 C5 C9 128.6(2) . . ?
C4 C5 C6 118.0(2) . . ?
C4 C5 C9 113.4(2) . . ?
C39 C34 C33 120.0(2) . . ?
C35 C34 C39 119.0(2) . . ?
C35 C34 C33 120.9(2) . . ?
O5 C41 O6 120.3(2) . . ?
O5 C41 C37 118.8(2) . . ?
O6 C41 C37 120.9(2) . . ?
C36 C35 H35 118.6 . . ?
C34 C35 C36 122.8(2) . . ?
C34 C35 H35 118.6 . . ?
N3 C13 N4 108.1(2) . . ?
N3 C13 H13 126.0 . . ?
N4 C13 H13 126.0 . . ?
O16 C10 O15 122.3(2) . . ?
O16 C10 C6 118.8(2) . . ?
O15 C10 C6 118.9(2) . . ?
O2 C33 O1 124.6(2) . . ?
O2 C33 C34 122.5(2) . . ?
O1 C33 C34 112.9(2) . . ?
C2 C3 C8 124.4(2) . . ?
C4 C3 C2 119.0(2) . . ?
C4 C3 C8 116.6(2) . . ?
C7 C6 C5 118.0(2) . . ?
C7 C6 C10 113.9(2) . . ?
C5 C6 C10 128.1(2) . . ?
C5 C4 H4 118.4 . . ?
C3 C4 C5 123.3(2) . . ?
C3 C4 H4 118.4 . . ?
N1 C43 H43 126.5 . . ?
C44 C43 N1 106.9(2) . . ?
C44 C43 H43 126.5 . . ?
C37 C38 H38 118.7 . . ?
C39 C38 C37 122.6(2) . . ?
C39 C38 H38 118.7 . . ?
O8 C42 O7 122.2(2) . . ?
O8 C42 C36 119.1(2) . . ?
O7 C42 C36 118.7(2) . . ?
N2 C44 H44 126.3 . . ?
C43 C44 N2 107.4(2) . . ?
C43 C44 H44 126.3 . . ?
O4 C40 C39 110.2(2) . . ?
O3 C40 O4 126.2(2) . . ?
O3 C40 C39 123.5(3) . . ?
N2 C45 H45 125.7 . . ?
N1 C45 N2 108.6(2) . . ?
N1 C45 H45 125.7 . . ?
O13 C9 O14 120.2(2) . . ?
O13 C9 C5 118.7(2) . . ?
O14 C9 C5 121.1(2) . . ?
N4 C12 H12 126.6 . . ?
C11 C12 N4 106.8(2) . . ?
C11 C12 H12 126.6 . . ?
C60 C59 C46 121.6(2) . . ?
C64 C59 C46 122.0(2) . . ?
C64 C59 C60 116.3(2) . . ?
C28 C27 C14 120.9(2) . . ?
C32 C27 C14 122.2(2) . . ?
C32 C27 C28 116.7(2) . . ?
C16 C15 C14 119.0(2) . . ?
C20 C15 C16 117.7(3) . . ?
C20 C15 C14 123.2(2) . . ?
C21 C22 H22 120.0 . . ?
C23 C22 H22 120.0 . . ?
C23 C22 C21 119.9(3) . . ?
N3 C11 H11 126.3 . . ?
C12 C11 N3 107.4(2) . . ?
C12 C11 H11 126.3 . . ?
C52 C47 C46 122.6(2) . . ?
C52 C47 C48 117.7(2) . . ?
C48 C47 C46 119.3(2) . . ?
C22 C21 C14 118.8(2) . . ?
C26 C21 C22 118.4(3) . . ?
C26 C21 C14 122.5(2) . . ?
C47 C52 H52 119.2 . . ?
C47 C52 C51 121.5(3) . . ?
C51 C52 H52 119.2 . . ?
C15 C16 H16 119.5 . . ?
C17 C16 C15 121.0(3) . . ?
C17 C16 H16 119.5 . . ?
N2 C46 C59 109.2(2) . . ?
N2 C46 C47 103.75(19) . . ?
N2 C46 C53 108.0(2) . . ?
C59 C46 C47 111.7(2) . . ?
C53 C46 C59 108.5(2) . . ?
C53 C46 C47 115.4(2) . . ?
N4 C14 C27 108.7(2) . . ?
N4 C14 C15 108.86(19) . . ?
N4 C14 C21 103.3(2) . . ?
C27 C14 C15 106.3(2) . . ?
C21 C14 C27 113.4(2) . . ?
C21 C14 C15 116.1(2) . . ?
C47 C48 H48 119.5 . . ?
C49 C48 C47 121.0(3) . . ?
C49 C48 H48 119.5 . . ?
C58 C53 C46 118.3(3) . . ?
C54 C53 C46 123.8(2) . . ?
C54 C53 C58 117.9(3) . . ?
C15 C20 H20 119.6 . . ?
C19 C20 C15 120.8(3) . . ?
C19 C20 H20 119.6 . . ?
C27 C28 Cl1 122.2(2) . . ?
C29 C28 Cl1 115.9(2) . . ?
C29 C28 C27 121.9(3) . . ?
C59 C60 Cl2 121.9(2) . . ?
C61 C60 Cl2 116.7(2) . . ?
C61 C60 C59 121.4(3) . . ?
C16 C17 H17 119.7 . . ?
C16 C17 C18 120.5(3) . . ?
C18 C17 H17 119.7 . . ?
C17 C18 H18 120.5 . . ?
C19 C18 C17 119.0(3) . . ?
C19 C18 H18 120.5 . . ?
C27 C32 H32 119.2 . . ?
C27 C32 C31 121.7(3) . . ?
C31 C32 H32 119.2 . . ?
C59 C64 H64 119.1 . . ?
C63 C64 C59 121.9(3) . . ?
C63 C64 H64 119.1 . . ?
C20 C19 H19 119.5 . . ?
C18 C19 C20 121.0(3) . . ?
C18 C19 H19 119.5 . . ?
C22 C23 H23 119.5 . . ?
C24 C23 C22 121.0(3) . . ?
C24 C23 H23 119.5 . . ?
C21 C26 H26 119.5 . . ?
C25 C26 C21 121.1(3) . . ?
C25 C26 H26 119.5 . . ?
C52 C51 H51 120.2 . . ?
C50 C51 C52 119.7(3) . . ?
C50 C51 H51 120.2 . . ?
C23 C24 H24 120.3 . . ?
C23 C24 C25 119.3(3) . . ?
C25 C24 H24 120.3 . . ?
C51 C50 H50 120.2 . . ?
C51 C50 C49 119.6(3) . . ?
C49 C50 H50 120.2 . . ?
C48 C49 C50 120.4(3) . . ?
C48 C49 H49 119.8 . . ?
C50 C49 H49 119.8 . . ?
C53 C58 H58 119.5 . . ?
C57 C58 C53 121.1(3) . . ?
C57 C58 H58 119.5 . . ?
C60 C61 H61 119.8 . . ?
C62 C61 C60 120.4(3) . . ?
C62 C61 H61 119.8 . . ?
C61 C62 H62 120.2 . . ?
C61 C62 C63 119.7(3) . . ?
C63 C62 H62 120.2 . . ?
C32 C31 H31 120.0 . . ?
C30 C31 C32 120.1(3) . . ?
C30 C31 H31 120.0 . . ?
C26 C25 H25 119.9 . . ?
C24 C25 C26 120.2(3) . . ?
C24 C25 H25 119.9 . . ?
C28 C29 H29 120.1 . . ?
C30 C29 C28 119.8(3) . . ?
C30 C29 H29 120.1 . . ?
C64 C63 H63 119.9 . . ?
C62 C63 C64 120.2(3) . . ?
C62 C63 H63 119.9 . . ?
C53 C54 H54 119.6 . . ?
C55 C54 C53 120.7(3) . . ?
C55 C54 H54 119.6 . . ?
C31 C30 C29 119.9(3) . . ?
C31 C30 H30 120.1 . . ?
C29 C30 H30 120.1 . . ?
C58 C57 H57 120.0 . . ?
C56 C57 C58 119.9(3) . . ?
C56 C57 H57 120.0 . . ?
C54 C55 H55 119.7 . . ?
C56 C55 C54 120.6(3) . . ?
C56 C55 H55 119.7 . . ?
C57 C56 C55 119.8(3) . . ?
C57 C56 H56 120.1 . . ?
C55 C56 H56 120.1 . . ?

loop_
_geom_bond_atom_site_label_1
_geom_bond_atom_site_label_2
_geom_bond_distance
_geom_bond_site_symmetry_2
_geom_bond_publ_flag
Cl2 C60 1.743(3) . ?
Cl1 C28 1.747(3) . ?
O9 H9 0.8200 . ?
O9 C1 1.325(3) . ?
O5 C41 1.233(3) . ?
O8 C42 1.228(3) . ?
O16 C10 1.228(3) . ?
O12 H12A 0.8200 . ?
O12 C8 1.327(3) . ?
O10 C1 1.213(3) . ?
O2 C33 1.209(3) . ?
O13 C9 1.231(3) . ?
O11 C8 1.204(3) . ?
O6 C41 1.284(3) . ?
O6 H6 0.854(18) . ?
O7 C42 1.282(3) . ?
O1 H1A 0.8200 . ?
O1 C33 1.315(3) . ?
O4 H4A 0.8200 . ?
O4 C40 1.322(3) . ?
N3 H3 0.8600 . ?
N3 C13 1.330(3) . ?
N3 C11 1.376(3) . ?
N4 C13 1.341(3) . ?
N4 C12 1.390(3) . ?
N4 C14 1.510(3) . ?
N2 C44 1.393(3) . ?
N2 C45 1.345(3) . ?
N2 C46 1.505(3) . ?
O3 C40 1.203(3) . ?
N1 H1 0.8600 . ?
N1 C43 1.372(3) . ?
N1 C45 1.322(3) . ?
O15 C10 1.278(3) . ?
O14 C9 1.276(3) . ?
O14 H14 0.838(19) . ?
C36 C37 1.415(3) . ?
C36 C35 1.400(3) . ?
C36 C42 1.522(3) . ?
C2 C7 1.388(3) . ?
C2 C1 1.492(3) . ?
C2 C3 1.394(3) . ?
C7 H7 0.9300 . ?
C7 C6 1.393(3) . ?
C37 C41 1.521(3) . ?
C37 C38 1.402(3) . ?
C39 C34 1.396(3) . ?
C39 C38 1.383(3) . ?
C39 C40 1.508(3) . ?
C8 C3 1.507(3) . ?
C5 C6 1.420(3) . ?
C5 C4 1.392(3) . ?
C5 C9 1.519(3) . ?
C34 C35 1.384(3) . ?
C34 C33 1.492(3) . ?
C35 H35 0.9300 . ?
C13 H13 0.9300 . ?
C10 C6 1.523(3) . ?
C3 C4 1.382(3) . ?
C4 H4 0.9300 . ?
C43 H43 0.9300 . ?
C43 C44 1.349(3) . ?
C38 H38 0.9300 . ?
C44 H44 0.9300 . ?
C45 H45 0.9300 . ?
C12 H12 0.9300 . ?
C12 C11 1.348(4) . ?
C59 C46 1.544(4) . ?
C59 C60 1.407(4) . ?
C59 C64 1.400(4) . ?
C27 C14 1.548(3) . ?
C27 C28 1.402(4) . ?
C27 C32 1.388(4) . ?
C15 C16 1.405(4) . ?
C15 C14 1.550(4) . ?
C15 C20 1.393(4) . ?
C22 H22 0.9300 . ?
C22 C21 1.401(4) . ?
C22 C23 1.383(4) . ?
C11 H11 0.9300 . ?
C47 C52 1.383(4) . ?
C47 C46 1.548(3) . ?
C47 C48 1.395(3) . ?
C21 C14 1.540(4) . ?
C21 C26 1.385(4) . ?
C52 H52 0.9300 . ?
C52 C51 1.391(4) . ?
C16 H16 0.9300 . ?
C16 C17 1.382(4) . ?
C46 C53 1.535(4) . ?
C48 H48 0.9300 . ?
C48 C49 1.378(4) . ?
C53 C58 1.401(4) . ?
C53 C54 1.390(4) . ?
C20 H20 0.9300 . ?
C20 C19 1.386(4) . ?
C28 C29 1.385(4) . ?
C60 C61 1.382(4) . ?
C17 H17 0.9300 . ?
C17 C18 1.386(4) . ?
C18 H18 0.9300 . ?
C18 C19 1.381(4) . ?
C32 H32 0.9300 . ?
C32 C31 1.393(4) . ?
C64 H64 0.9300 . ?
C64 C63 1.381(4) . ?
C19 H19 0.9300 . ?
C23 H23 0.9300 . ?
C23 C24 1.376(4) . ?
C26 H26 0.9300 . ?
C26 C25 1.381(4) . ?
C51 H51 0.9300 . ?
C51 C50 1.377(4) . ?
C24 H24 0.9300 . ?
C24 C25 1.380(4) . ?
C50 H50 0.9300 . ?
C50 C49 1.383(4) . ?
C49 H49 0.9300 . ?
C58 H58 0.9300 . ?
C58 C57 1.385(4) . ?
C61 H61 0.9300 . ?
C61 C62 1.374(4) . ?
C62 H62 0.9300 . ?
C62 C63 1.375(4) . ?
C31 H31 0.9300 . ?
C31 C30 1.373(5) . ?
C25 H25 0.9300 . ?
C29 H29 0.9300 . ?
C29 C30 1.378(4) . ?
C63 H63 0.9300 . ?
C54 H54 0.9300 . ?
C54 C55 1.383(4) . ?
C30 H30 0.9300 . ?
C57 H57 0.9300 . ?
C57 C56 1.377(5) . ?
C55 H55 0.9300 . ?
C55 C56 1.381(5) . ?
C56 H56 0.9300 . ?

loop_
_geom_torsion_atom_site_label_1
_geom_torsion_atom_site_label_2
_geom_torsion_atom_site_label_3
_geom_torsion_atom_site_label_4
_geom_torsion
_geom_torsion_site_symmetry_1
_geom_torsion_site_symmetry_2
_geom_torsion_site_symmetry_3
_geom_torsion_site_symmetry_4
_geom_torsion_publ_flag
Cl2 C60 C61 C62 -178.8(3) . . . . ?
Cl1 C28 C29 C30 -178.4(2) . . . . ?
O16 C10 C6 C7 -3.2(3) . . . . ?
O16 C10 C6 C5 174.2(2) . . . . ?
O12 C8 C3 C2 87.3(3) . . . . ?
O12 C8 C3 C4 -91.2(3) . . . . ?
O11 C8 C3 C2 -98.8(3) . . . . ?
O11 C8 C3 C4 82.6(3) . . . . ?
N4 C12 C11 N3 -1.2(3) . . . . ?
N2 C46 C53 C58 73.4(3) . . . . ?
N2 C46 C53 C54 -107.8(3) . . . . ?
N1 C43 C44 N2 0.3(3) . . . . ?
O15 C10 C6 C7 176.7(2) . . . . ?
O15 C10 C6 C5 -5.9(4) . . . . ?
C36 C37 C41 O5 -174.1(2) . . . . ?
C36 C37 C41 O6 6.7(4) . . . . ?
C36 C37 C38 C39 -0.6(4) . . . . ?
C2 C7 C6 C5 -0.6(4) . . . . ?
C2 C7 C6 C10 177.1(2) . . . . ?
C2 C3 C4 C5 -1.4(4) . . . . ?
C7 C2 C1 O9 -8.1(3) . . . . ?
C7 C2 C1 O10 171.5(2) . . . . ?
C7 C2 C3 C8 -177.2(2) . . . . ?
C7 C2 C3 C4 1.3(4) . . . . ?
C37 C36 C35 C34 0.2(4) . . . . ?
C37 C36 C42 O8 176.3(2) . . . . ?
C37 C36 C42 O7 -3.8(4) . . . . ?
C1 C2 C7 C6 -179.2(2) . . . . ?
C1 C2 C3 C8 1.7(4) . . . . ?
C1 C2 C3 C4 -179.8(2) . . . . ?
C39 C34 C35 C36 -0.9(4) . . . . ?
C39 C34 C33 O2 -17.6(4) . . . . ?
C39 C34 C33 O1 162.5(2) . . . . ?
C8 C3 C4 C5 177.2(2) . . . . ?
C34 C39 C38 C37 0.0(4) . . . . ?
C34 C39 C40 O4 107.9(3) . . . . ?
C34 C39 C40 O3 -76.3(3) . . . . ?
C41 C37 C38 C39 177.9(2) . . . . ?
C35 C36 C37 C41 -177.7(2) . . . . ?
C35 C36 C37 C38 0.5(3) . . . . ?
C35 C36 C42 O8 -3.5(3) . . . . ?
C35 C36 C42 O7 176.4(2) . . . . ?
C35 C34 C33 O2 159.8(2) . . . . ?
C35 C34 C33 O1 -20.0(3) . . . . ?
C13 N3 C11 C12 0.3(3) . . . . ?
C13 N4 C12 C11 1.8(3) . . . . ?
C13 N4 C14 C27 -118.1(3) . . . . ?
C13 N4 C14 C15 -2.7(3) . . . . ?
C13 N4 C14 C21 121.2(3) . . . . ?
C33 C34 C35 C36 -178.4(2) . . . . ?
C3 C2 C7 C6 -0.3(4) . . . . ?
C3 C2 C1 O9 173.0(2) . . . . ?
C3 C2 C1 O10 -7.4(4) . . . . ?
C6 C5 C4 C3 0.4(4) . . . . ?
C6 C5 C9 O13 -171.3(2) . . . . ?
C6 C5 C9 O14 9.1(4) . . . . ?
C4 C5 C6 C7 0.6(3) . . . . ?
C4 C5 C6 C10 -176.8(2) . . . . ?
C4 C5 C9 O13 7.5(4) . . . . ?
C4 C5 C9 O14 -172.1(3) . . . . ?
C43 N1 C45 N2 0.3(3) . . . . ?
C38 C37 C41 O5 7.6(3) . . . . ?
C38 C37 C41 O6 -171.6(2) . . . . ?
C38 C39 C34 C35 0.8(4) . . . . ?
C38 C39 C34 C33 178.3(2) . . . . ?
C38 C39 C40 O4 -74.9(3) . . . . ?
C38 C39 C40 O3 100.9(3) . . . . ?
C42 C36 C37 C41 2.5(4) . . . . ?
C42 C36 C37 C38 -179.3(2) . . . . ?
C42 C36 C35 C34 -180.0(2) . . . . ?
C44 N2 C45 N1 -0.1(3) . . . . ?
C44 N2 C46 C59 -77.8(3) . . . . ?
C44 N2 C46 C47 41.5(3) . . . . ?
C44 N2 C46 C53 164.4(2) . . . . ?
C40 C39 C34 C35 177.9(2) . . . . ?
C40 C39 C34 C33 -4.6(4) . . . . ?
C40 C39 C38 C37 -177.4(2) . . . . ?
C45 N2 C44 C43 -0.1(3) . . . . ?
C45 N2 C46 C59 105.8(3) . . . . ?
C45 N2 C46 C47 -135.0(2) . . . . ?
C45 N2 C46 C53 -12.1(3) . . . . ?
C45 N1 C43 C44 -0.4(3) . . . . ?
C9 C5 C6 C7 179.4(2) . . . . ?
C9 C5 C6 C10 2.0(4) . . . . ?
C9 C5 C4 C3 -178.5(2) . . . . ?
C12 N4 C13 N3 -1.6(3) . . . . ?
C12 N4 C14 C27 66.2(3) . . . . ?
C12 N4 C14 C15 -178.4(2) . . . . ?
C12 N4 C14 C21 -54.5(3) . . . . ?
C59 C46 C53 C58 -44.8(3) . . . . ?
C59 C46 C53 C54 134.0(3) . . . . ?
C59 C60 C61 C62 0.4(5) . . . . ?
C59 C64 C63 C62 0.1(5) . . . . ?
C27 C28 C29 C30 2.0(4) . . . . ?
C27 C32 C31 C30 0.3(5) . . . . ?
C15 C16 C17 C18 0.4(4) . . . . ?
C15 C20 C19 C18 -0.9(4) . . . . ?
C22 C21 C14 N4 -66.0(3) . . . . ?
C22 C21 C14 C27 176.6(2) . . . . ?
C22 C21 C14 C15 53.1(3) . . . . ?
C22 C21 C26 C25 -1.5(4) . . . . ?
C22 C23 C24 C25 -0.2(5) . . . . ?
C11 N3 C13 N4 0.8(3) . . . . ?
C47 C52 C51 C50 0.3(4) . . . . ?
C47 C46 C53 C58 -171.1(2) . . . . ?
C47 C46 C53 C54 7.7(4) . . . . ?
C47 C48 C49 C50 1.7(5) . . . . ?
C21 C22 C23 C24 -2.2(4) . . . . ?
C21 C26 C25 C24 -0.9(5) . . . . ?
C52 C47 C46 N2 -116.5(3) . . . . ?
C52 C47 C46 C59 0.9(3) . . . . ?
C52 C47 C46 C53 125.5(3) . . . . ?
C52 C47 C48 C49 -2.9(4) . . . . ?
C52 C51 C50 C49 -1.6(4) . . . . ?
C16 C15 C14 N4 -64.3(3) . . . . ?
C16 C15 C14 C27 52.6(3) . . . . ?
C16 C15 C14 C21 179.7(2) . . . . ?
C16 C15 C20 C19 2.0(4) . . . . ?
C16 C17 C18 C19 0.8(4) . . . . ?
C46 N2 C44 C43 -177.2(2) . . . . ?
C46 N2 C45 N1 176.8(2) . . . . ?
C46 C59 C60 Cl2 -3.1(4) . . . . ?
C46 C59 C60 C61 177.7(3) . . . . ?
C46 C59 C64 C63 -177.9(3) . . . . ?
C46 C47 C52 C51 174.7(2) . . . . ?
C46 C47 C48 C49 -175.9(3) . . . . ?
C46 C53 C58 C57 179.9(3) . . . . ?
C46 C53 C54 C55 -179.9(3) . . . . ?
C14 N4 C13 N3 -177.8(2) . . . . ?
C14 N4 C12 C11 178.2(2) . . . . ?
C14 C27 C28 Cl1 2.1(4) . . . . ?
C14 C27 C28 C29 -178.2(2) . . . . ?
C14 C27 C32 C31 177.1(3) . . . . ?
C14 C15 C16 C17 -178.4(2) . . . . ?
C14 C15 C20 C19 178.5(2) . . . . ?
C14 C21 C26 C25 -176.1(3) . . . . ?
C48 C47 C52 C51 1.9(4) . . . . ?
C48 C47 C46 N2 56.1(3) . . . . ?
C48 C47 C46 C59 173.6(2) . . . . ?
C48 C47 C46 C53 -61.8(3) . . . . ?
C53 C58 C57 C56 0.0(5) . . . . ?
C53 C54 C55 C56 0.3(6) . . . . ?
C20 C15 C16 C17 -1.8(4) . . . . ?
C20 C15 C14 N4 119.2(3) . . . . ?
C20 C15 C14 C27 -123.9(3) . . . . ?
C20 C15 C14 C21 3.2(3) . . . . ?
C28 C27 C14 N4 -177.0(2) . . . . ?
C28 C27 C14 C15 66.0(3) . . . . ?
C28 C27 C14 C21 -62.7(3) . . . . ?
C28 C27 C32 C31 1.5(4) . . . . ?
C28 C29 C30 C31 -0.1(5) . . . . ?
C60 C59 C46 N2 -174.1(2) . . . . ?
C60 C59 C46 C47 71.7(3) . . . . ?
C60 C59 C46 C53 -56.6(3) . . . . ?
C60 C59 C64 C63 -0.1(4) . . . . ?
C60 C61 C62 C63 -0.4(5) . . . . ?
C17 C18 C19 C20 -0.6(4) . . . . ?
C32 C27 C14 N4 7.7(3) . . . . ?
C32 C27 C14 C15 -109.4(3) . . . . ?
C32 C27 C14 C21 121.9(3) . . . . ?
C32 C27 C28 Cl1 177.7(2) . . . . ?
C32 C27 C28 C29 -2.6(4) . . . . ?
C32 C31 C30 C29 -1.0(5) . . . . ?
C64 C59 C46 N2 3.6(3) . . . . ?
C64 C59 C46 C47 -110.5(3) . . . . ?
C64 C59 C46 C53 121.1(3) . . . . ?
C64 C59 C60 Cl2 179.0(2) . . . . ?
C64 C59 C60 C61 -0.1(4) . . . . ?
C23 C22 C21 C14 177.8(2) . . . . ?
C23 C22 C21 C26 3.0(4) . . . . ?
C23 C24 C25 C26 1.8(5) . . . . ?
C26 C21 C14 N4 108.6(3) . . . . ?
C26 C21 C14 C27 -8.8(4) . . . . ?
C26 C21 C14 C15 -132.4(3) . . . . ?
C51 C50 C49 C48 0.6(5) . . . . ?
C58 C53 C54 C55 -1.1(5) . . . . ?
C58 C57 C56 C55 -0.8(6) . . . . ?
C61 C62 C63 C64 0.2(5) . . . . ?
C54 C53 C58 C57 1.0(5) . . . . ?
C54 C55 C56 C57 0.7(7) . . . . ?
